data_4029483
loop_
_publ_author_name
'M\"uller, Matthias'
'Maichle-M\"ossmer, C\"acilia'
'Bettinger, Holger F.'

_publ_section_title
;
 Boryl azides in 1,3-dipolar cycloadditions.
;
_journal_issue 12
_journal_name_full 'The Journal of organic chemistry'
_journal_page_first 5478
_journal_page_last 5483
_journal_paper_doi 10.1021/jo500549m
_journal_volume 79
_journal_year 2014
_chemical_formula_sum 'C8 H15 N3 O'
_chemical_formula_weight 169.23
_chemical_name_systematic
;
 ?
;
_space_group_crystal_system monoclinic
_space_group_IT_number 14
_space_group_name_Hall '-P 2yn'
_space_group_name_H-M_alt 'P 1 21/n 1'
_symmetry_space_group_name_Hall '-P 2yn'
_symmetry_space_group_name_H-M 'P 1 21/n 1'
_atom_sites_solution_hydrogens mixed
_audit_creation_method SHELXL-2013
_cell_angle_alpha 90
_cell_angle_beta 107.665(5)
_cell_angle_gamma 90
_cell_formula_units_Z 4
_cell_length_a 7.2695(9)
_cell_length_b 15.2273(19)
_cell_length_c 8.6831(11)
_cell_measurement_reflns_used 2784
_cell_measurement_temperature 150(2)
_cell_measurement_theta_max 24.35
_cell_measurement_theta_min 2.67
_cell_volume 915.9(2)
_computing_cell_refinement SAINT
_computing_data_collection 'APEX II'
_computing_data_reduction SAINT
_computing_structure_refinement 'SHELXL-2013 (Sheldrick, 2013)'
_computing_structure_solution 'SHELXS-97 (Sheldrick, 1990)'
_diffrn_ambient_temperature 150(2)
_diffrn_measured_fraction_theta_full 0.999
_diffrn_measured_fraction_theta_max 0.983
_diffrn_measurement_device_type 'Smart Apex II Duo'
_diffrn_measurement_method omega/phi-scans
_diffrn_radiation_monochromator multilayer
_diffrn_radiation_source 'Imus-focus sealed tube'
_diffrn_radiation_type MoK\a
_diffrn_radiation_wavelength 0.71073
_diffrn_reflns_av_R_equivalents 0.0400
_diffrn_reflns_av_unetI/netI 0.0366
_diffrn_reflns_Laue_measured_fraction_full 0.999
_diffrn_reflns_Laue_measured_fraction_max 0.983
_diffrn_reflns_limit_h_max 9
_diffrn_reflns_limit_h_min -9
_diffrn_reflns_limit_k_max 19
_diffrn_reflns_limit_k_min -18
_diffrn_reflns_limit_l_max 10
_diffrn_reflns_limit_l_min -10
_diffrn_reflns_number 11963
_diffrn_reflns_point_group_measured_fraction_full 0.999
_diffrn_reflns_point_group_measured_fraction_max 0.983
_diffrn_reflns_theta_full 25.242
_diffrn_reflns_theta_max 27.182
_diffrn_reflns_theta_min 2.675
_exptl_absorpt_coefficient_mu 0.084
_exptl_absorpt_correction_T_max 0.9923
_exptl_absorpt_correction_T_min 0.9608
_exptl_absorpt_correction_type numerical
_exptl_absorpt_process_details sadabs
_exptl_crystal_colour colourless
_exptl_crystal_density_diffrn 1.227
_exptl_crystal_description Needle
_exptl_crystal_F_000 368
_exptl_crystal_size_max 0.479
_exptl_crystal_size_mid 0.135
_exptl_crystal_size_min 0.092
_refine_diff_density_max 0.202
_refine_diff_density_min -0.200
_refine_diff_density_rms 0.040
_refine_ls_extinction_method none
_refine_ls_goodness_of_fit_ref 0.874
_refine_ls_hydrogen_treatment mixed
_refine_ls_matrix_type full
_refine_ls_number_parameters 146
_refine_ls_number_reflns 2006
_refine_ls_number_restraints 0
_refine_ls_restrained_S_all 0.874
_refine_ls_R_factor_all 0.0721
_refine_ls_R_factor_gt 0.0444
_refine_ls_shift/su_max 0.008
_refine_ls_shift/su_mean 0.001
_refine_ls_structure_factor_coef Fsqd
_refine_ls_weighting_details 'w=1/[\s^2^(Fo^2^)+(0.0758P)^2^+0.4359P] where P=(Fo^2^+2Fc^2^)/3'
_refine_ls_weighting_scheme calc
_refine_ls_wR_factor_gt 0.1122
_refine_ls_wR_factor_ref 0.1309
_reflns_Friedel_coverage 0.000
_reflns_number_gt 1459
_reflns_number_total 2006
_reflns_threshold_expression 'I > 2\s(I)'
_cod_data_source_file jo500549m_si_002.cif
_cod_data_source_block mo_mmh758_0m
_cod_depositor_comments 'Adding full bibliography for 4029482--4029483.cif.'
_cod_database_code 4029483
_shelx_space_group_comment
;
The symmetry employed for this shelxl refinement is uniquely defined
by the following loop, which should always be used as a source of
symmetry information in preference to the above space-group names.
They are only intended as comments.
;
_shelx_estimated_absorpt_t_min 0.961
_shelx_estimated_absorpt_t_max 0.992
_shelxl_version_number 2013-3

loop_
_space_group_symop_operation_xyz
'x, y, z'
'-x+1/2, y+1/2, -z+1/2'
'-x, -y, -z'
'x-1/2, -y-1/2, z-1/2'

loop_
_atom_site_label
_atom_site_type_symbol
_atom_site_fract_x
_atom_site_fract_y
_atom_site_fract_z
_atom_site_U_iso_or_equiv
_atom_site_adp_type
_atom_site_occupancy
_atom_site_site_symmetry_order
_atom_site_calc_flag
_atom_site_refinement_flags_posn
_atom_site_refinement_flags_adp
_atom_site_refinement_flags_occupancy
_atom_site_disorder_assembly
_atom_site_disorder_group
O1 O -0.2205(2) 0.94613(9) 0.09712(18) 0.0430(4) Uani 1 1 d . . . . .
H1A H -0.110(4) 0.9130(18) 0.113(3) 0.091(9) Uiso 1 1 d . . . . .
H1B H -0.317(4) 0.9101(16) 0.091(3) 0.065(7) Uiso 1 1 d . . . . .
N1 N 0.43063(18) 0.85110(8) 0.08798(17) 0.0280(3) Uani 1 1 d . . . . .
N2 N 0.27347(18) 0.89973(9) 0.07191(17) 0.0282(3) Uani 1 1 d . . . . .
H2 H 0.255(4) 0.9575(19) 0.017(3) 0.088(8) Uiso 1 1 d . . . . .
N3 N 0.14360(19) 0.86118(8) 0.12882(16) 0.0272(3) Uani 1 1 d . . . . .
C1 C 0.4001(2) 0.77689(9) 0.15974(19) 0.0253(4) Uani 1 1 d . . . . .
C2 C 0.2206(2) 0.78324(9) 0.18592(19) 0.0248(4) Uani 1 1 d . . . . .
C3 C 0.1220(3) 0.71775(11) 0.2609(2) 0.0365(4) Uani 1 1 d . . . . .
H3A H 0.0281 0.7478 0.3051 0.044 Uiso 0.587(5) 1 calc R U P A 1
H3B H 0.2180 0.6874 0.3508 0.044 Uiso 0.587(5) 1 calc R U P A 1
H3C H 0.2151 0.7023 0.3667 0.044 Uiso 0.413(5) 1 calc R U P A 2
H3D H 0.0147 0.7493 0.2847 0.044 Uiso 0.413(5) 1 calc R U P A 2
C4 C 0.0134(10) 0.6485(4) 0.1276(7) 0.0371(12) Uani 0.587(5) 1 d . . P A 1
H4A H -0.0305 0.5993 0.1823 0.045 Uiso 0.587(5) 1 calc R U P A 1
H4B H -0.1032 0.6770 0.0549 0.045 Uiso 0.587(5) 1 calc R U P A 1
C5 C 0.1305(5) 0.61069(18) 0.0247(4) 0.0338(9) Uani 0.587(5) 1 d . . P A 1
H5A H 0.1551 0.6580 -0.0447 0.041 Uiso 0.587(5) 1 calc R U P A 1
H5B H 0.0522 0.5651 -0.0472 0.041 Uiso 0.587(5) 1 calc R U P A 1
C6 C 0.3259(5) 0.56979(19) 0.1213(5) 0.0339(9) Uani 0.587(5) 1 d . . P A 1
H6A H 0.3303 0.5652 0.2361 0.041 Uiso 0.587(5) 1 calc R U P A 1
H6B H 0.3328 0.5095 0.0808 0.041 Uiso 0.587(5) 1 calc R U P A 1
C7 C 0.504(3) 0.6212(15) 0.1119(19) 0.035(2) Uani 0.587(5) 1 d . . P A 1
H7A H 0.6183 0.5826 0.1506 0.042 Uiso 0.587(5) 1 calc R U P A 1
H7B H 0.4874 0.6349 -0.0030 0.042 Uiso 0.587(5) 1 calc R U P A 1
C4A C 0.0415(15) 0.6349(6) 0.1850(11) 0.0371(12) Uani 0.413(5) 1 d . . P A 2
H4A1 H -0.0566 0.6478 0.0802 0.045 Uiso 0.413(5) 1 calc R U P A 2
H4A2 H -0.0249 0.6052 0.2546 0.045 Uiso 0.413(5) 1 calc R U P A 2
C5A C 0.1928(7) 0.5716(3) 0.1552(5) 0.0359(14) Uani 0.413(5) 1 d . . P A 2
H5A1 H 0.3005 0.5658 0.2569 0.043 Uiso 0.413(5) 1 calc R U P A 2
H5A2 H 0.1329 0.5129 0.1285 0.043 Uiso 0.413(5) 1 calc R U P A 2
C6A C 0.2760(8) 0.5992(3) 0.0206(6) 0.0378(13) Uani 0.413(5) 1 d . . P A 2
H6A1 H 0.2578 0.5503 -0.0579 0.045 Uiso 0.413(5) 1 calc R U P A 2
H6A2 H 0.2012 0.6500 -0.0371 0.045 Uiso 0.413(5) 1 calc R U P A 2
C7A C 0.489(4) 0.624(2) 0.077(3) 0.035(2) Uani 0.413(5) 1 d . . P A 2
H7A1 H 0.5289 0.6399 -0.0187 0.042 Uiso 0.413(5) 1 calc R U P A 2
H7A2 H 0.5648 0.5717 0.1271 0.042 Uiso 0.413(5) 1 calc R U P A 2
C8 C 0.5440(2) 0.70411(11) 0.2049(2) 0.0348(4) Uani 1 1 d . . . . .
H8A H 0.6686 0.7272 0.1981 0.042 Uiso 0.587(5) 1 calc R U P A 1
H8B H 0.5625 0.6895 0.3197 0.042 Uiso 0.587(5) 1 calc R U P A 1
H8C H 0.5505 0.6821 0.3137 0.042 Uiso 0.413(5) 1 calc R U P A 2
H8D H 0.6731 0.7270 0.2099 0.042 Uiso 0.413(5) 1 calc R U P A 2

loop_
_atom_site_aniso_label
_atom_site_aniso_U_11
_atom_site_aniso_U_22
_atom_site_aniso_U_33
_atom_site_aniso_U_23
_atom_site_aniso_U_13
_atom_site_aniso_U_12
O1 0.0302(7) 0.0328(7) 0.0675(10) 0.0067(6) 0.0170(7) 0.0020(6)
N1 0.0243(7) 0.0236(6) 0.0358(8) -0.0001(6) 0.0086(6) 0.0009(5)
N2 0.0237(7) 0.0228(6) 0.0372(8) 0.0000(6) 0.0083(6) 0.0006(5)
N3 0.0252(7) 0.0228(6) 0.0343(8) -0.0023(5) 0.0102(6) 0.0002(5)
C1 0.0242(8) 0.0232(7) 0.0271(9) -0.0014(6) 0.0055(7) 0.0012(6)
C2 0.0254(8) 0.0226(7) 0.0261(8) -0.0018(6) 0.0072(6) 0.0018(6)
C3 0.0362(10) 0.0319(9) 0.0469(11) 0.0049(8) 0.0210(9) 0.0020(7)
C4 0.035(2) 0.027(2) 0.054(4) 0.006(2) 0.021(3) -0.0026(15)
C5 0.040(2) 0.0213(13) 0.0409(19) -0.0015(12) 0.0126(15) -0.0028(12)
C6 0.041(2) 0.0205(14) 0.046(2) 0.0019(14) 0.0218(17) 0.0033(12)
C7 0.039(2) 0.0284(15) 0.044(7) 0.005(4) 0.020(4) 0.0105(18)
C4A 0.035(2) 0.027(2) 0.054(4) 0.006(2) 0.021(3) -0.0026(15)
C5A 0.040(3) 0.025(2) 0.041(3) -0.0002(18) 0.009(2) 0.0007(17)
C6A 0.049(3) 0.029(2) 0.033(3) 0.001(2) 0.010(2) 0.009(2)
C7A 0.039(2) 0.0284(15) 0.044(7) 0.005(4) 0.020(4) 0.0105(18)
C8 0.0273(9) 0.0327(8) 0.0434(11) 0.0071(8) 0.0090(8) 0.0086(7)

loop_
_atom_type_symbol
_atom_type_description
_atom_type_scat_dispersion_real
_atom_type_scat_dispersion_imag
_atom_type_scat_source
C C 0.0033 0.0016 'International Tables Vol C Tables 4.2.6.8 and 6.1.1.4'
H H 0.0000 0.0000 'International Tables Vol C Tables 4.2.6.8 and 6.1.1.4'
N N 0.0061 0.0033 'International Tables Vol C Tables 4.2.6.8 and 6.1.1.4'
O O 0.0106 0.0060 'International Tables Vol C Tables 4.2.6.8 and 6.1.1.4'

loop_
_geom_angle_atom_site_label_1
_geom_angle_atom_site_label_2
_geom_angle_atom_site_label_3
_geom_angle
N2 N1 C1 105.02(13)
N3 N2 N1 113.53(13)
N2 N3 C2 105.34(12)
N1 C1 C2 108.21(13)
N1 C1 C8 123.10(15)
C2 C1 C8 128.67(15)
N3 C2 C1 107.91(13)
N3 C2 C3 123.50(14)
C1 C2 C3 128.59(14)
C4A C3 C2 124.1(4)
C2 C3 C4 109.0(2)
C5 C4 C3 115.9(5)
C4 C5 C6 114.9(3)
C7 C6 C5 114.6(7)
C8 C7 C6 115.8(13)
C3 C4A C5A 114.0(7)
C6A C5A C4A 115.1(4)
C7A C6A C5A 114.9(10)
C6A C7A C8 115(2)
C7 C8 C1 118.9(7)
C1 C8 C7A 111.9(10)

loop_
_geom_bond_atom_site_label_1
_geom_bond_atom_site_label_2
_geom_bond_distance
N1 N2 1.3328(18)
N1 C1 1.341(2)
N2 N3 1.3278(18)
N3 C2 1.3414(19)
C1 C2 1.394(2)
C1 C8 1.492(2)
C2 C3 1.489(2)
C3 C4A 1.461(12)
C3 C4 1.587(8)
C4 C5 1.522(8)
C5 C6 1.544(5)
C6 C7 1.536(19)
C7 C8 1.48(2)
C4A C5A 1.543(12)
C5A C6A 1.529(7)
C6A C7A 1.52(3)
C7A C8 1.62(3)
